data_7051132
loop_
_publ_author_name
'De Munno, Giovanni '
'Francesca Cipriani'
'Donatella Armentano'
'Miguel Julve'
'Jose Antonio Real'

_publ_section_title
;
Polycatenane systems from Co(II) and trans-1,2-bis(4-pyridyl)ethene [bpe].
Synthesis and structure of [Co(bpe)2(NCS)2].CH3OH,
[Co(bpe)2(H2O)2](ClO4)2.2CH3OH and [Co(bpe)2(H2O)2(CH3OH)2](ClO4)2.bpe.H2O
;
_journal_name_full 'New Journal of Chemistry'
_journal_year 2001
_chemical_formula_moiety '[Co(bpe)2(NCS)2].CH3OH'
_chemical_formula_sum 'C27 H24 Co N6 O S2'
_chemical_formula_weight 571.54
_space_group_IT_number 130
_symmetry_cell_setting tetragonal
_symmetry_space_group_name_Hall '-P 4a 2ac'
_symmetry_space_group_name_H-M 'P 4/n c c :2'
_cell_angle_alpha 90.
_cell_angle_beta 90.
_cell_angle_gamma 90.
_cell_formula_units_Z 4
_cell_length_a 15.798(5)
_cell_length_b 15.798(5)
_cell_length_c 15.674(7)
_cell_measurement_temperature 295
_cell_volume 3912(2)
_diffrn_ambient_temperature 295
_refine_ls_R_factor_obs 8.48
_refine_ls_wR_factor_obs 13.17
_cod_original_sg_symbol_H-M 'P 4/n c c'
_cod_original_formula_sum 'C27 H24 S2 Co N6 O'
_cod_database_code 7051132

loop_
_symmetry_equiv_pos_as_xyz
x,y,z
-x+1/2,-y+1/2,z
-y+1/2,x,z
y,-x+1/2,z
-x,y+1/2,-z+1/2
x+1/2,-y,-z+1/2
y+1/2,x+1/2,-z+1/2
-y,-x,-z+1/2
-x,-y,-z
x+1/2,y+1/2,-z
y+1/2,-x,-z
-y,x+1/2,-z
x,-y+1/2,z+1/2
-x+1/2,y,z+1/2
-y+1/2,-x+1/2,z+1/2
y,x,z+1/2

loop_
_atom_site_label
_atom_site_occupancy
_atom_site_fract_x
_atom_site_fract_y
_atom_site_fract_z
_atom_site_U_iso_or_equiv
_atom_site_thermal_displace_type
_atom_site_type_symbol
_atom_site_calc_flag
_atom_site_calc_attached_atom
_atom_site_disorder_group
Co1 0.25 0.25(4) 0.75 0.25 0.043 Uani Co . . .
N1 1.00 0.1849(8) 0.6787(8) 0.1532(7) 0.053(5) Uani N . . .
C1 1.00 0.140(1) 0.715(1) 0.093(1) 0.070(6) Uani C . . .
C2 1.00 0.077(1) 0.674(1) 0.040(1) 0.077(7) Uani C . . .
C3 1.00 0.072(1) 0.586(1) 0.0474(9) 0.064(6) Uani C . . .
C4 1.00 0.125(1) 0.545(1) 0.107(1) 0.064(6) Uani C . . .
C5 1.00 0.179(1) 0.593(1) 0.1588(9) 0.057(5) Uani C . . .
C6 1.00 0.011(1) 0.5395(9) -0.007(1) 0.080(6) Uani C . . .
N2 0.50 0.3410(8) 0.6590(8) 0.25 0.059(4) Uani N . . .
C7 0.50 0.391(1) 0.609(1) 0.25 0.084(7) Uani C . . .
S1 0.50 0.4630(5) 0.5370(5) 0.25 0.35(1) Uani S . . .
H5 1.00 0.214(1) 0.565(1) 0.2000(9) 0.06 iso H . C5 .
H1 1.00 0.147(1) 0.775(1) 0.086(1) 0.06 iso H . C1 .
H6 1.00 -0.017(1) 0.5805(9) -0.042(1) 0.06 iso H . C6 .
H4 1.00 0.123(1) 0.485(1) 0.113(1) 0.06 iso H . C4 .
H2 1.00 0.042(1) 0.704(1) -0.001(1) 0.06 iso H . C2 .

loop_
_geom_bond_atom_site_label_1
_geom_bond_atom_site_label_2
_geom_bond_distance
_geom_bond_site_symmetry_1
_geom_bond_site_symmetry_2
N1 C1 1.31(2) . .
N1 C5 1.37(2) . .
N1 Co1 2.15(1) . .
C1 C2 1.45(2) . .
C2 C3 1.40(2) . .
C3 C4 1.41(2) . .
C3 C6 1.48(2) . .
C4 C5 1.39(2) . .
N2 C7 1.11(2) . .
C7 S1 1.62(2) . .
C6 C6 1.39(2) . 9_565
